data_2202348
loop_
_publ_author_name
'Yang, Shi-Yao'
'Long, La-Sheng'
'Huang, Rong-Bin'
'Zheng, Lan-Sun'
'Ng, Seik Weng'

_publ_section_title
;
 Disodium bis(1,2,4,5-benzenetetracarboxylato)dihydroxytetrazincate(II)
 pyrazine
;
_journal_issue 9
_journal_name_full 'Acta Crystallographica Section E'
_journal_page_first m731
_journal_page_last m733
_journal_paper_doi 10.1107/S1600536803016921
_journal_volume 59
_journal_year 2003
_chemical_formula_iupac 'Na2 [Zn4 (C10 H2 O8)2 (O H)2], C4 H4 N2'
_chemical_formula_moiety '2Na 1+, C20 H6 O18 Zn4, C4 H4 N2'
_chemical_formula_sum 'C24 H10 N2 Na2 O18 Zn4'
_chemical_formula_weight 921.80
_chemical_name_systematic
;
Disodium
bis(1,2,4,5-benzenetetracarboxylato)dihydroxytetrazincate(II)^.^pyrazine
;
_space_group_IT_number 12
_symmetry_cell_setting monoclinic
_symmetry_space_group_name_Hall '-C 2y'
_symmetry_space_group_name_H-M 'C 1 2/m 1'
_atom_sites_solution_hydrogens geom
_atom_sites_solution_primary direct
_atom_sites_solution_secondary difmap
_audit_creation_method SHELXL-97
_cell_angle_alpha 90.00
_cell_angle_beta 108.4740(10)
_cell_angle_gamma 90.00
_cell_formula_units_Z 2
_cell_length_a 10.4073(5)
_cell_length_b 17.8174(8)
_cell_length_c 7.5278(4)
_cell_measurement_reflns_used 5344
_cell_measurement_temperature 298(2)
_cell_measurement_theta_max 28.3
_cell_measurement_theta_min 2.3
_cell_volume 1323.95(11)
_computing_cell_refinement SMART
_computing_data_collection 'SMART (Bruker, 2001)'
_computing_data_reduction 'SAINT (Bruker, 2001)'
_computing_molecular_graphics 'ORTEPII (Johnson, 1976)'
_computing_publication_material SHELXL97
_computing_structure_refinement 'SHELXL97 (Sheldrick, 1997)'
_computing_structure_solution 'SHELXS97 (Sheldrick, 1997)'
_diffrn_ambient_temperature 298(2)
_diffrn_measured_fraction_theta_full 0.95
_diffrn_measured_fraction_theta_max 0.95
_diffrn_measurement_device_type 'Bruker APEX area-detector'
_diffrn_measurement_method '\f and \w'
_diffrn_radiation_monochromator graphite
_diffrn_radiation_source 'fine-focus sealed tube'
_diffrn_radiation_type MoK\a
_diffrn_radiation_wavelength 0.71073
_diffrn_reflns_av_R_equivalents 0.035
_diffrn_reflns_av_sigmaI/netI 0.031
_diffrn_reflns_limit_h_max 13
_diffrn_reflns_limit_h_min -13
_diffrn_reflns_limit_k_max 23
_diffrn_reflns_limit_k_min -23
_diffrn_reflns_limit_l_max 9
_diffrn_reflns_limit_l_min -9
_diffrn_reflns_number 7636
_diffrn_reflns_theta_full 28.3
_diffrn_reflns_theta_max 28.3
_diffrn_reflns_theta_min 2.3
_diffrn_standards_decay_% 0
_diffrn_standards_number 0
_exptl_absorpt_coefficient_mu 3.71
_exptl_absorpt_correction_T_max 0.641
_exptl_absorpt_correction_T_min 0.463
_exptl_absorpt_correction_type multi-scan
_exptl_absorpt_process_details '(SADABS; Sheldrick, 1996)'
_exptl_crystal_colour Colorless
_exptl_crystal_density_diffrn 2.312
_exptl_crystal_density_method 'not measured'
_exptl_crystal_description Block
_exptl_crystal_F_000 908
_exptl_crystal_size_max 0.29
_exptl_crystal_size_mid 0.17
_exptl_crystal_size_min 0.12
_refine_diff_density_max 0.51
_refine_diff_density_min -0.40
_refine_ls_extinction_method none
_refine_ls_goodness_of_fit_ref 1.031
_refine_ls_hydrogen_treatment refall
_refine_ls_matrix_type full
_refine_ls_number_parameters 130
_refine_ls_number_reflns 1629
_refine_ls_number_restraints 4
_refine_ls_restrained_S_all 1.030
_refine_ls_R_factor_all 0.033
_refine_ls_R_factor_gt 0.028
_refine_ls_shift/su_max 0.001
_refine_ls_shift/su_mean <0.001
_refine_ls_structure_factor_coef Fsqd
_refine_ls_weighting_details 'calc w = 1/[\s^2^(Fo^2^)+(0.0429P)^2^] where P = (Fo^2^+2Fc^2^)/3'
_refine_ls_weighting_scheme calc
_refine_ls_wR_factor_gt 0.0702
_refine_ls_wR_factor_ref 0.072
_reflns_number_gt 1470
_reflns_number_total 1629
_reflns_threshold_expression I>2\s(I)
_cod_data_source_file bt6318.cif
_cod_data_source_block I
_cod_depositor_comments
;
The following automatic conversions were performed:
'_symmetry_cell_setting' value 'Monoclinic' changed to 'monoclinic'
according to '/home/saulius/struct/CIF-dictionaries/cif_core.dic'
dictionary named 'cif_core.dic' version 2.4.1 from 2010-06-29.

Automatic conversion script
Id: cif_fix_enum 1527 2010-12-29 10:47:43Z saulius 

The following automatic conversions were performed:

'_symmetry_cell_setting' value 'Monoclinic' changed to 'monoclinic'
according to /home/saulius/struct/CIF-dictionaries/cif_core.dic
dictionary named 'cif_core.dic' version 2.4.1 from
2010-06-29.

'_exptl_absorpt_correction_type' value 'Multi-scan'
changed to 'multi-scan' according to
/home/saulius/struct/CIF-dictionaries/cif_core.dic dictionary named
'cif_core.dic' version 2.4.1 from 2010-06-29.

Automatic conversion script
Id: cif_fix_values 1715 2011-07-08 13:25:40Z adriana 
;
_cod_original_cell_volume 1324.00(10)
_cod_original_sg_symbol_H-M 'C 2/m'
_cod_database_code 2202348
_cod_database_fobs_code 2202348

loop_
_symmetry_equiv_pos_as_xyz
'x, y, z'
'-x, y, -z'
'x+1/2, y+1/2, z'
'-x+1/2, y+1/2, -z'
'-x, -y, -z'
'x, -y, z'
'-x+1/2, -y+1/2, -z'
'x+1/2, -y+1/2, z'

loop_
_atom_site_label
_atom_site_fract_x
_atom_site_fract_y
_atom_site_fract_z
_atom_site_U_iso_or_equiv
_atom_site_adp_type
_atom_site_calc_flag
_atom_site_refinement_flags
_atom_site_occupancy
_atom_site_disorder_assembly
_atom_site_disorder_group
_atom_site_type_symbol
Zn1 0.15965(3) 0.722690(10) 0.15033(4) 0.01630(10) Uani d . 1 . . Zn
Na1 0.0000 0.75322(8) 0.5000 0.0244(3) Uani d S 1 . . Na
O1 0.3100(2) 0.86550(10) -0.0101(2) 0.0237(4) Uani d . 1 . . O
O2 0.3018(2) 0.80000(10) 0.2381(2) 0.0178(3) Uani d . 1 . . O
O3 0.1603(2) 0.84680(10) 0.5297(3) 0.0310(4) Uani d . 1 . . O
O4 0.3824(2) 0.83030(10) 0.6467(2) 0.0197(4) Uani d . 1 . . O
O5 0.0000 0.77030(10) 0.0000 0.0296(6) Uani d SD 1 . . O
N1 0.0000 0.9230(2) 0.0000 0.0398(9) Uani d S 1 . . N
C1 0.3293(3) 1.0000 0.1793(5) 0.0156(6) Uani d SD 1 . . C
C2 0.3180(2) 0.93210(10) 0.2629(3) 0.0140(4) Uani d . 1 . . C
C3 0.3013(2) 0.93220(10) 0.4399(3) 0.0139(4) Uani d . 1 . . C
C4 0.2956(3) 1.0000 0.5262(4) 0.0167(7) Uani d SD 1 . . C
C5 0.3108(2) 0.86090(10) 0.1562(3) 0.0154(4) Uani d . 1 . . C
C6 0.2767(2) 0.86330(10) 0.5403(3) 0.0171(5) Uani d . 1 . . C
C7 -0.0164(3) 0.9616(2) 0.1415(5) 0.0390(7) Uani d D 1 . . C
H5 0.0000 0.8176(6) 0.0000 0.030(10) Uiso d SD 1 . . H
H1 0.339(3) 1.0000 0.061(2) 0.020(10) Uiso d SD 1 . . H
H4 0.284(4) 1.0000 0.644(3) 0.030(10) Uiso d SD 1 . . H
H7 -0.026(3) 0.933(2) 0.239(3) 0.040(10) Uiso d D 1 . . H

loop_
_atom_site_aniso_label
_atom_site_aniso_U_11
_atom_site_aniso_U_22
_atom_site_aniso_U_33
_atom_site_aniso_U_12
_atom_site_aniso_U_13
_atom_site_aniso_U_23
Zn1 0.0225(2) 0.0114(2) 0.0152(2) -0.00090(10) 0.00640(10) 0.00010(10)
Na1 0.0209(7) 0.0196(7) 0.0354(8) 0.000 0.0125(6) 0.000
O1 0.0430(10) 0.0130(10) 0.0180(10) 0.0020(10) 0.0130(10) -0.0020(10)
O2 0.0230(10) 0.0110(10) 0.0170(10) -0.0030(10) 0.0040(10) 0.0000(10)
O3 0.0260(10) 0.0230(10) 0.0480(10) -0.0020(10) 0.0170(10) 0.0090(10)
O4 0.0270(10) 0.0160(10) 0.0170(10) 0.0040(10) 0.0090(10) 0.0050(10)
O5 0.0250(10) 0.0130(10) 0.040(2) 0.000 -0.0060(10) 0.000
N1 0.033(2) 0.018(2) 0.057(2) 0.000 -0.003(2) 0.000
C1 0.020(2) 0.014(2) 0.014(2) 0.000 0.0070(10) 0.000
C2 0.016(2) 0.0110(10) 0.0140(10) 0.0000(10) 0.0040(10) -0.0010(10)
C3 0.0140(10) 0.0120(10) 0.0160(10) 0.0000(10) 0.0040(10) 0.0020(10)
C4 0.023(2) 0.017(2) 0.012(2) 0.000 0.0080(10) 0.000
C5 0.0160(10) 0.0120(10) 0.0170(10) 0.0000(10) 0.0050(10) -0.0020(10)
C6 0.0270(10) 0.0120(10) 0.0150(10) -0.0020(10) 0.0100(10) -0.0020(10)
C7 0.032(2) 0.030(2) 0.046(2) 0.0000(10) 0.0000(10) 0.0060(10)

loop_
_atom_type_symbol
_atom_type_description
_atom_type_scat_dispersion_real
_atom_type_scat_dispersion_imag
_atom_type_scat_source
C C 0.0033 0.0016 'International Tables Vol C Tables 4.2.6.8 and 6.1.1.4'
H H 0.0000 0.0000 'International Tables Vol C Tables 4.2.6.8 and 6.1.1.4'
N N 0.0061 0.0033 'International Tables Vol C Tables 4.2.6.8 and 6.1.1.4'
O O 0.0106 0.0060 'International Tables Vol C Tables 4.2.6.8 and 6.1.1.4'
Na Na 0.0362 0.0249 'International Tables Vol C Tables 4.2.6.8 and 6.1.1.4'
Zn Zn 0.2839 1.4301 'International Tables Vol C Tables 4.2.6.8 and 6.1.1.4'

loop_
_geom_angle_atom_site_label_1
_geom_angle_atom_site_label_2
_geom_angle_atom_site_label_3
_geom_angle_site_symmetry_1
_geom_angle_site_symmetry_3
_geom_angle
_geom_angle_publ_flag
O1 Zn1 O2 7_565 . 120.30(10) yes
O1 Zn1 O4 7_565 7_566 98.50(10) yes
O1 Zn1 O5 7_565 . 107.30(10) yes
O2 Zn1 O4 . 7_566 113.80(10) yes
O2 Zn1 O5 . . 108.10(10) yes
O4 Zn1 O5 7_566 . 108.20(10) yes
O2 Na1 O2 7_566 8_465 136.20(10) yes
O2 Na1 O3 7_566 . 79.10(10) yes
O2 Na1 O3 7_566 2_556 136.50(10) yes
O2 Na1 O4 7_566 7_566 73.70(10) yes
O2 Na1 O4 7_566 8_465 79.60(10) yes
O2 Na1 O3 8_465 . 136.50(10) ?
O2 Na1 O3 8_465 2_556 79.10(10) ?
O2 Na1 O4 8_465 7_566 79.60(10) ?
O2 Na1 O4 8_465 8_465 73.70(10) ?
O3 Na1 O3 . 2_556 88.10(10) yes
O3 Na1 O4 . 7_566 91.90(10) yes
O3 Na1 O4 . 8_465 148.80(10) yes
O3 Na1 O4 2_556 7_566 148.80(10) ?
O3 Na1 O4 2_556 8_465 91.90(10) ?
O4 Na1 O4 7_566 8_465 103.60(10) yes
C5 O1 Zn1 . 7_565 122.1(2) ?
C5 O2 Zn1 . . 126.7(2) ?
C5 O2 Na1 . 7_566 122.00(10) ?
Zn1 O2 Na1 . 7_566 109.70(10) ?
C6 O3 Na1 . . 147.7(2) ?
C6 O4 Zn1 . 7_566 110.50(10) ?
C6 O4 Na1 . 7_566 117.30(10) ?
Zn1 O4 Na1 7_566 7_566 109.40(10) ?
Zn1 O5 Zn1 2 . 126.60(10) ?
C7 N1 C7 2 . 117.4(4) ?
C2 C1 C2 6_575 . 121.7(3) ?
C1 C2 C3 . . 119.1(2) ?
C1 C2 C5 . . 119.7(2) ?
C3 C2 C5 . . 121.0(2) ?
C4 C3 C2 . . 119.1(2) ?
C4 C3 C6 . . 116.0(2) ?
C2 C3 C6 . . 124.7(2) ?
C3 C4 C3 . 6_575 121.9(3) ?
O1 C5 O2 . . 124.4(2) ?
O1 C5 C2 . . 117.8(2) ?
O2 C5 C2 . . 117.8(2) ?
O3 C6 O4 . . 124.6(2) ?
O3 C6 C3 . . 118.9(2) ?
O4 C6 C3 . . 116.1(2) ?
N1 C7 C7 . 6_575 121.3(2) ?
Zn1 O5 H5 2 . 116.70(10) ?
Zn1 O5 H5 . . 116.70(10) ?
C2 C1 H1 6_575 . 119.1(2) ?
C2 C1 H1 . . 119.1(2) ?
C3 C4 H4 . . 119.0(2) ?
C3 C4 H4 6_575 . 119.(3) ?
N1 C7 H7 . . 115(2) ?
C7 C7 H7 6_575 . 124(2) ?

loop_
_geom_bond_atom_site_label_1
_geom_bond_atom_site_label_2
_geom_bond_site_symmetry_2
_geom_bond_distance
_geom_bond_publ_flag
Zn1 O1 7_565 1.973(2) yes
Zn1 O2 . 1.975(2) yes
Zn1 O4 7_566 1.960(2) yes
Zn1 O5 . 1.8900(10) yes
Na1 O2 7_566 2.542(2) yes
Na1 O2 8_465 2.542(2) no
Na1 O3 . 2.319(2) yes
Na1 O3 2_556 2.319(2) no
Na1 O4 7_566 2.406(2) yes
Na1 O4 8_465 2.406(2) no
O1 C5 . 1.252(3) ?
O2 C5 . 1.266(3) ?
O3 C6 . 1.224(3) ?
O4 C6 . 1.279(3) ?
N1 C7 2 1.324(4) ?
N1 C7 . 1.324(4) ?
C1 C2 6_575 1.386(3) ?
C1 C2 . 1.386(3) ?
C2 C3 . 1.398(3) ?
C2 C5 . 1.490(3) ?
C3 C4 . 1.382(3) ?
C3 C6 . 1.505(3) ?
C4 C3 6_575 1.382(3) ?
C7 C7 6_575 1.370(6) ?
O5 H5 . 0.840(10) ?
C1 H1 . 0.930(10) ?
C4 H4 . 0.930(10) ?
C7 H7 . 0.930(10) ?

loop_
_geom_hbond_atom_site_label_D
_geom_hbond_atom_site_label_H
_geom_hbond_atom_site_label_A
_geom_hbond_distance_DH
_geom_hbond_distance_HA
_geom_hbond_distance_DA
_geom_hbond_angle_DHA
_geom_hbond_publ_flag
O5 H5 N1 0.840(10) 1.880(10) 2.720(4) 180(?) yes

loop_
_geom_torsion_atom_site_label_1
_geom_torsion_atom_site_label_2
_geom_torsion_atom_site_label_3
_geom_torsion_atom_site_label_4
_geom_torsion_site_symmetry_1
_geom_torsion_site_symmetry_4
_geom_torsion
O5 Zn1 O2 C5 . . -27.6(2)
O4 Zn1 O2 C5 7_566 . -147.8(2)
O1 Zn1 O2 C5 7_565 . 96.0(2)
O5 Zn1 O2 Na1 . 7_566 166.60(10)
O4 Zn1 O2 Na1 7_566 7_566 46.50(10)
O1 Zn1 O2 Na1 7_565 7_566 -69.90(10)
O3 Na1 O3 C6 2_556 . -172.9(4)
O4 Na1 O3 C6 7_566 . -24.1(3)
O4 Na1 O3 C6 8_465 . 96.6(3)
O2 Na1 O3 C6 8_465 . -101.0(3)
O2 Na1 O3 C6 7_566 . 48.9(3)
O4 Zn1 O5 Zn1 7_566 2 -66.30(10)
O1 Zn1 O5 Zn1 7_565 2 39.00(10)
O2 Zn1 O5 Zn1 . 2 170.10(10)
C2 C1 C2 C3 6_575 . -3.1(5)
C2 C1 C2 C5 6_575 . 171.2(2)
C1 C2 C3 C4 . . 0.4(4)
C5 C2 C3 C4 . . -173.8(2)
C1 C2 C3 C6 . . 174.9(2)
C5 C2 C3 C6 . . 0.7(3)
C2 C3 C4 C3 . 6_575 2.3(5)
C6 C3 C4 C3 . 6_575 -172.7(2)
Zn1 O1 C5 O2 7_565 . -15.7(3)
Zn1 O1 C5 C2 7_565 . 166.50(10)
Zn1 O2 C5 O1 . . -53.5(3)
Na1 O2 C5 O1 7_566 . 110.7(2)
Zn1 O2 C5 C2 . . 124.3(2)
Na1 O2 C5 C2 7_566 . -71.5(2)
C1 C2 C5 O1 . . -2.7(3)
C3 C2 C5 O1 . . 171.5(2)
C1 C2 C5 O2 . . 179.3(2)
C3 C2 C5 O2 . . -6.5(3)
Na1 O3 C6 O4 . . -47.0(5)
Na1 O3 C6 C3 . . 140.4(2)
Zn1 O4 C6 O3 7_566 . -20.4(3)
Na1 O4 C6 O3 7_566 . 105.8(2)
Zn1 O4 C6 C3 7_566 . 152.4(2)
Na1 O4 C6 C3 7_566 . -81.4(2)
C4 C3 C6 O3 . . 78.2(3)
C2 C3 C6 O3 . . -96.5(3)
C4 C3 C6 O4 . . -95.1(3)
C2 C3 C6 O4 . . 90.3(3)
C7 N1 C7 C7 2 6_575 0.00(10)
